data_2016087
loop_
_publ_author_name
'Alexander Brice\~no'
'Reinaldo Atencio'
'Raquel Gil'
'Alejandra Nobrega'

_publ_section_title
;
 Hydrogen-bonded networks in <i>trans</i>-3-(3-pyridyl)acrylic acid and
 <i>rctt</i>-3,3'-(3,4-dicarboxycyclobutane-1,2-diyl)dipyridinium
 dichloride
;
_journal_coeditor_code FA3092
_journal_issue 8
_journal_name_full 'Acta Crystallographica Section C'
_journal_page_first o441
_journal_page_last o444
_journal_paper_doi 10.1107/S0108270107027497
_journal_volume 63
_journal_year 2007
_chemical_formula_iupac 'C8 H7 N O2'
_chemical_formula_moiety 'C8 H7 N O2'
_chemical_formula_sum 'C8 H7 N O2'
_chemical_formula_weight 149.15
_chemical_name_systematic
;
trans-3-(3-pyridyl)acrylic acid
;
_space_group_IT_number 14
_symmetry_cell_setting monoclinic
_symmetry_space_group_name_Hall '-P 2ybc'
_symmetry_space_group_name_H-M 'P 1 21/c 1'
_atom_sites_solution_hydrogens geom
_atom_sites_solution_primary direct
_atom_sites_solution_secondary difmap
_audit_creation_method SHELXL97
_cell_angle_alpha 90.00
_cell_angle_beta 90.546(11)
_cell_angle_gamma 90.00
_cell_formula_units_Z 4
_cell_length_a 3.8205(6)
_cell_length_b 15.986(2)
_cell_length_c 11.6080(12)
_cell_measurement_reflns_used 25
_cell_measurement_temperature 295(2)
_cell_measurement_theta_max 38.61
_cell_measurement_theta_min 34.36
_cell_volume 708.92(16)
_computing_cell_refinement 'MSC/AFC Diffractometer Control Software'
_computing_data_collection
;
MSC/AFC Diffractometer Control Software (Molecular Structure Corporation,
1993)
;
_computing_data_reduction 'TEXSAN (Molecular Structure Corporation, 1999)'
_computing_molecular_graphics 'SHELXTL-NT and DIAMOND (Brandenburg, 1998)'
_computing_publication_material 'SHELXTL-NT and PLATON (Spek, 2003)'
_computing_structure_refinement SHELXTL-NT
_computing_structure_solution 'SHELXTL-NT (Bruker, 1998)'
_diffrn_ambient_temperature 295(2)
_diffrn_measured_fraction_theta_full 0.997
_diffrn_measured_fraction_theta_max 0.997
_diffrn_measurement_device_type 'Rigaku AFC-7S'
_diffrn_measurement_method \w/2\q
_diffrn_radiation_monochromator graphite
_diffrn_radiation_source 'normal-focus sealed tube'
_diffrn_radiation_type MoK\a
_diffrn_radiation_wavelength 0.71073
_diffrn_reflns_av_R_equivalents 0.0174
_diffrn_reflns_av_sigmaI/netI 0.0283
_diffrn_reflns_limit_h_max 4
_diffrn_reflns_limit_h_min 0
_diffrn_reflns_limit_k_max 19
_diffrn_reflns_limit_k_min 0
_diffrn_reflns_limit_l_max 13
_diffrn_reflns_limit_l_min -13
_diffrn_reflns_number 1451
_diffrn_reflns_theta_full 25.00
_diffrn_reflns_theta_max 25.00
_diffrn_reflns_theta_min 2.17
_diffrn_standards_decay_% 0
_diffrn_standards_interval_count 150
_diffrn_standards_number 3
_exptl_absorpt_coefficient_mu 0.102
_exptl_absorpt_correction_T_max 0.960
_exptl_absorpt_correction_T_min 0.900
_exptl_absorpt_correction_type psi-scan
_exptl_absorpt_process_details '(North <i>et al.</i>,  1968)'
_exptl_crystal_colour colourless
_exptl_crystal_density_diffrn 1.397
_exptl_crystal_density_method 'not measured'
_exptl_crystal_description prism
_exptl_crystal_F_000 312
_exptl_crystal_size_max 0.48
_exptl_crystal_size_mid 0.26
_exptl_crystal_size_min 0.18
_refine_diff_density_max 0.130
_refine_diff_density_min -0.158
_refine_ls_extinction_method none
_refine_ls_goodness_of_fit_ref 1.027
_refine_ls_hydrogen_treatment constr
_refine_ls_matrix_type full
_refine_ls_number_parameters 100
_refine_ls_number_reflns 1255
_refine_ls_number_restraints 0
_refine_ls_restrained_S_all 1.027
_refine_ls_R_factor_all 0.0666
_refine_ls_R_factor_gt 0.0406
_refine_ls_shift/su_max 0.000
_refine_ls_shift/su_mean 0.000
_refine_ls_structure_factor_coef Fsqd
_refine_ls_weighting_details 'calc w = 1/[\s^2^(Fo^2^)+(0.0558P)^2^+0.1155P] where P=(Fo^2^+2Fc^2^)/3'
_refine_ls_weighting_scheme calc
_refine_ls_wR_factor_gt 0.0980
_refine_ls_wR_factor_ref 0.1122
_reflns_number_gt 876
_reflns_number_total 1255
_reflns_threshold_expression I>2\s(I)
_cod_data_source_file fa3092.cif
_cod_data_source_block I
_cod_original_cell_volume 708.90(16)
_cod_original_sg_symbol_H-M P21/c
_cod_database_code 2016087
_cod_database_fobs_code 2016087

loop_
_symmetry_equiv_pos_as_xyz
'x, y, z'
'-x, y+1/2, -z+1/2'
'-x, -y, -z'
'x, -y-1/2, z-1/2'

loop_
_atom_site_type_symbol
_atom_site_label
_atom_site_fract_x
_atom_site_fract_y
_atom_site_fract_z
_atom_site_U_iso_or_equiv
_atom_site_adp_type
_atom_site_calc_flag
_atom_site_refinement_flags
_atom_site_occupancy
N N1 0.2544(4) 0.87148(9) 0.59595(14) 0.0499(5) Uani d . 1
O O1 0.5537(4) 0.50929(8) 0.79155(12) 0.0588(5) Uani d . 1
H H1 0.6246 0.4509 0.8284 0.071 Uiso d R 1
O O2 0.3462(5) 0.42225(9) 0.65764(13) 0.0720(5) Uani d . 1
C C1 0.3989(5) 0.49277(11) 0.69220(17) 0.0486(5) Uani d . 1
C C2 0.2953(5) 0.56700(12) 0.62555(16) 0.0502(5) Uani d . 1
H H2 0.1827 0.5585 0.5551 0.060 Uiso calc R 1
C C3 0.3505(5) 0.64459(11) 0.65851(16) 0.0441(5) Uani d . 1
H H3 0.4635 0.6518 0.7291 0.053 Uiso calc R 1
C C4 0.2535(5) 0.72095(11) 0.59628(15) 0.0406(5) Uani d . 1
C C5 0.3264(5) 0.79799(11) 0.64613(16) 0.0456(5) Uani d . 1
H H5 0.4314 0.7986 0.7187 0.055 Uiso calc R 1
C C6 0.1018(5) 0.87005(13) 0.49228(17) 0.0531(6) Uani d . 1
H H6 0.0503 0.9205 0.4561 0.064 Uiso calc R 1
C C7 0.0175(5) 0.79662(13) 0.43674(16) 0.0529(5) Uani d . 1
H H7 -0.0905 0.7980 0.3646 0.063 Uiso calc R 1
C C8 0.0934(5) 0.72107(13) 0.48824(16) 0.0478(5) Uani d . 1
H H8 0.0385 0.6710 0.4514 0.057 Uiso calc R 1

loop_
_atom_site_aniso_label
_atom_site_aniso_U_11
_atom_site_aniso_U_22
_atom_site_aniso_U_33
_atom_site_aniso_U_12
_atom_site_aniso_U_13
_atom_site_aniso_U_23
N1 0.0623(11) 0.0384(9) 0.0490(10) 0.0007(7) -0.0056(8) 0.0015(7)
O1 0.0873(11) 0.0351(7) 0.0536(8) 0.0005(7) -0.0211(7) -0.0038(6)
O2 0.1110(14) 0.0370(8) 0.0676(10) -0.0033(8) -0.0249(9) -0.0098(7)
C1 0.0593(12) 0.0382(11) 0.0482(11) -0.0027(9) -0.0049(9) -0.0061(8)
C2 0.0632(13) 0.0419(11) 0.0453(11) -0.0015(9) -0.0142(9) -0.0042(9)
C3 0.0486(11) 0.0422(11) 0.0415(10) -0.0012(9) -0.0089(8) -0.0015(8)
C4 0.0400(10) 0.0420(10) 0.0397(9) -0.0012(8) -0.0022(8) -0.0020(7)
C5 0.0545(12) 0.0401(10) 0.0419(10) -0.0009(9) -0.0083(9) -0.0001(8)
C6 0.0593(13) 0.0483(12) 0.0515(12) 0.0050(9) -0.0065(10) 0.0081(9)
C7 0.0548(13) 0.0600(13) 0.0436(11) 0.0022(10) -0.0115(9) 0.0019(9)
C8 0.0491(12) 0.0484(12) 0.0459(11) -0.0028(9) -0.0080(9) -0.0048(8)

loop_
_atom_type_symbol
_atom_type_description
_atom_type_scat_dispersion_real
_atom_type_scat_dispersion_imag
_atom_type_scat_source
C C 0.0033 0.0016 'International Tables Vol C Tables 4.2.6.8 and 6.1.1.4'
H H 0.0000 0.0000 'International Tables Vol C Tables 4.2.6.8 and 6.1.1.4'
N N 0.0061 0.0033 'International Tables Vol C Tables 4.2.6.8 and 6.1.1.4'
O O 0.0106 0.0060 'International Tables Vol C Tables 4.2.6.8 and 6.1.1.4'

loop_
_geom_angle_atom_site_label_1
_geom_angle_atom_site_label_2
_geom_angle_atom_site_label_3
_geom_angle
_geom_angle_publ_flag
C6 N1 C5 117.66(17) y
C1 O1 H1 106.7 n
O2 C1 O1 123.19(18) y
O2 C1 C2 122.25(18) y
O1 C1 C2 114.55(16) y
C3 C2 C1 124.56(18) y
C3 C2 H2 117.7 n
C1 C2 H2 117.7 n
C2 C3 C4 127.16(18) y
C2 C3 H3 116.4 n
C4 C3 H3 116.4 n
C5 C4 C8 117.37(17) n
C5 C4 C3 119.04(16) n
C8 C4 C3 123.59(17) n
N1 C5 C4 123.90(17) n
N1 C5 H5 118.0 n
C4 C5 H5 118.0 n
N1 C6 C7 122.43(18) n
N1 C6 H6 118.8 n
C7 C6 H6 118.8 n
C6 C7 C8 119.82(17) n
C6 C7 H7 120.1 n
C8 C7 H7 120.1 n
C7 C8 C4 118.80(18) n
C7 C8 H8 120.6 n
C4 C8 H8 120.6 n

loop_
_geom_bond_atom_site_label_1
_geom_bond_atom_site_label_2
_geom_bond_distance
_geom_bond_publ_flag
N1 C6 1.332(2) n
N1 C5 1.339(2) n
O1 C1 1.318(2) y
O1 H1 1.0608 n
O2 C1 1.213(2) y
C1 C2 1.469(3) y
C2 C3 1.314(2) y
C2 H2 0.9300 n
C3 C4 1.464(2) y
C3 H3 0.9300 n
C4 C5 1.388(2) n
C4 C8 1.390(2) n
C5 H5 0.9300 n
C6 C7 1.376(3) n
C6 H6 0.9300 n
C7 C8 1.377(3) n
C7 H7 0.9300 n
C8 H8 0.9300 n

loop_
_geom_hbond_atom_site_label_D
_geom_hbond_atom_site_label_H
_geom_hbond_atom_site_label_A
_geom_hbond_site_symmetry_A
_geom_hbond_distance_DH
_geom_hbond_distance_HA
_geom_hbond_distance_DA
_geom_hbond_angle_DHA
O1 H1 N1 2_646 1.06 1.61 2.660(2) 170.2
C5 H5 O2 2_656 0.93 2.58 3.263(2) 130.4
C8 H8 O2 3_566 0.93 2.44 3.299(2) 153.7
C3 H3 O1 . 0.93 2.41 2.765(2) 102.2

loop_
_cod_related_entry_id
_cod_related_entry_database
_cod_related_entry_code
1 ChemSpider 21428549
